data_2221116
loop_
_publ_author_name
'Trivedi, Manoj'
'Pandey, Daya Shankar'
'Rath, Nigam P.'

_publ_section_title
<i>catena</i>-Poly[[(pyridine-\k<i>N</i>)copper(II)]-\m~3~-pyridine-2,6-dicarboxylato-\k^3^<i>O</i>^2^:<i>O</i>^2'^,<i>N</i>,<i>O</i>^6^:<i>O</i>^6'^]
_journal_coeditor_code IS2384
_journal_issue 3
_journal_name_full 'Acta Crystallographica Section E'
_journal_page_first m303
_journal_page_last m304
_journal_paper_doi 10.1107/S1600536809005212
_journal_volume 65
_journal_year 2009
_chemical_formula_iupac '[Cu (C7 H3 N O4) (C5 H5 N)]'
_chemical_formula_moiety 'C12 H8 Cu N2 O4'
_chemical_formula_sum 'C12 H8 Cu N2 O4'
_chemical_formula_weight 307.74
_chemical_name_systematic
;<i>catena</i>-Poly[[(pyridine-\k<i>N</i>)copper(II)]-\m~3~-pyridine-2,6-
dicarboxylato-\k^3^<i>O</i>^2^:<i>O</i>^2'^,<i>N</i>,<i>O</i>^6^:<i>O</i>^6'^]
;
_space_group_IT_number 15
_symmetry_cell_setting monoclinic
_symmetry_space_group_name_Hall '-C 2yc'
_symmetry_space_group_name_H-M 'C 1 2/c 1'
_atom_sites_solution_hydrogens geom
_atom_sites_solution_primary direct
_atom_sites_solution_secondary difmap
_audit_creation_method SHELXL-97
_cell_angle_alpha 90.00
_cell_angle_beta 91.687(4)
_cell_angle_gamma 90.00
_cell_formula_units_Z 4
_cell_length_a 7.8042(9)
_cell_length_b 13.6152(17)
_cell_length_c 10.0667(12)
_cell_measurement_reflns_used 1607
_cell_measurement_temperature 100(2)
_cell_measurement_theta_max 25.27
_cell_measurement_theta_min 2.99
_cell_volume 1069.2(2)
_computing_cell_refinement 'SAINT (Bruker, 2006)'
_computing_data_collection 'APEX2 (Bruker, 2006)'
_computing_data_reduction 'SAINT (Bruker, 2006)'
_computing_molecular_graphics 'SHELXTL (Sheldrick, 2008)'
_computing_publication_material 'SHELXTL (Sheldrick, 2008)'
_computing_structure_refinement 'SHELXTL (Sheldrick, 2008)'
_computing_structure_solution 'SHELXTL (Sheldrick, 2008)'
_diffrn_ambient_temperature 100(2)
_diffrn_measured_fraction_theta_full 0.997
_diffrn_measured_fraction_theta_max 0.997
_diffrn_measurement_device_type 'Bruker APEXII CCD area-detector'
_diffrn_measurement_method '\f and \w scans'
_diffrn_radiation_monochromator graphite
_diffrn_radiation_source 'fine-focus sealed tube'
_diffrn_radiation_type MoK\a
_diffrn_radiation_wavelength 0.71073
_diffrn_reflns_av_R_equivalents 0.0357
_diffrn_reflns_av_sigmaI/netI 0.0352
_diffrn_reflns_limit_h_max 8
_diffrn_reflns_limit_h_min -9
_diffrn_reflns_limit_k_max 16
_diffrn_reflns_limit_k_min -16
_diffrn_reflns_limit_l_max 11
_diffrn_reflns_limit_l_min -12
_diffrn_reflns_number 3530
_diffrn_reflns_theta_full 25.34
_diffrn_reflns_theta_max 25.34
_diffrn_reflns_theta_min 2.99
_exptl_absorpt_coefficient_mu 2.055
_exptl_absorpt_correction_T_max 0.8480
_exptl_absorpt_correction_T_min 0.6710
_exptl_absorpt_correction_type multi-scan
_exptl_absorpt_process_details '(<i>SADABS</i>; Bruker, 2007)'
_exptl_crystal_colour blue
_exptl_crystal_density_diffrn 1.912
_exptl_crystal_description needle
_exptl_crystal_F_000 620
_exptl_crystal_size_max 0.21
_exptl_crystal_size_mid 0.13
_exptl_crystal_size_min 0.08
_refine_diff_density_max 0.408
_refine_diff_density_min -0.601
_refine_ls_extinction_method none
_refine_ls_goodness_of_fit_ref 1.104
_refine_ls_hydrogen_treatment noref
_refine_ls_matrix_type full
_refine_ls_number_parameters 89
_refine_ls_number_reflns 981
_refine_ls_number_restraints 0
_refine_ls_restrained_S_all 1.104
_refine_ls_R_factor_all 0.0354
_refine_ls_R_factor_gt 0.0294
_refine_ls_shift/su_max 0.000
_refine_ls_shift/su_mean 0.000
_refine_ls_structure_factor_coef Fsqd
_refine_ls_weighting_details 'calc w=1/[\s^2^(Fo^2^)+(0.0347P)^2^+1.5139P] where P=(Fo^2^+2Fc^2^)/3'
_refine_ls_weighting_scheme calc
_refine_ls_wR_factor_gt 0.0710
_refine_ls_wR_factor_ref 0.0742
_reflns_number_gt 859
_reflns_number_total 981
_reflns_threshold_expression I>2\s(I)
_cod_data_source_file is2384.cif
_cod_data_source_block I
_cod_original_sg_symbol_H-M 'C 2/c'
_cod_database_code 2221116
_cod_database_fobs_code 2221116

loop_
_symmetry_equiv_pos_as_xyz
'x, y, z'
'-x, y, -z+1/2'
'x+1/2, y+1/2, z'
'-x+1/2, y+1/2, -z+1/2'
'-x, -y, -z'
'x, -y, z-1/2'
'-x+1/2, -y+1/2, -z'
'x+1/2, -y+1/2, z-1/2'

loop_
_atom_site_type_symbol
_atom_site_label
_atom_site_fract_x
_atom_site_fract_y
_atom_site_fract_z
_atom_site_U_iso_or_equiv
_atom_site_adp_type
_atom_site_calc_flag
_atom_site_refinement_flags
_atom_site_occupancy
_atom_site_disorder_assembly
_atom_site_disorder_group
Cu Cu1 0.5000 0.06463(3) 0.2500 0.01055(18) Uani d S 1 . .
O O1 0.3461(2) 0.04164(13) 0.08928(18) 0.0119(4) Uani d . 1 . .
O O2 0.2652(2) -0.07906(13) -0.05100(19) 0.0137(4) Uani d . 1 . .
N N1 0.5000 0.2074(2) 0.2500 0.0099(7) Uani d S 1 . .
N N2 0.5000 -0.0746(2) 0.2500 0.0096(7) Uani d S 1 . .
C C1 0.3334(3) -0.04888(19) 0.0526(3) 0.0111(6) Uani d . 1 . .
C C2 0.4161(3) -0.1210(2) 0.1514(3) 0.0100(6) Uani d . 1 . .
C C3 0.4135(3) -0.2221(2) 0.1484(3) 0.0120(6) Uani d . 1 . .
H H3 0.3542 -0.2564 0.0789 0.014 Uiso calc R 1 . .
C C4 0.5000 -0.2728(3) 0.2500 0.0130(8) Uani d S 1 . .
H H4 0.5000 -0.3426 0.2500 0.016 Uiso calc SR 1 . .
C C5 0.5748(3) 0.2583(2) 0.3507(3) 0.0124(6) Uani d . 1 . .
H H5 0.6286 0.2230 0.4218 0.015 Uiso calc R 1 . .
C C6 0.5765(4) 0.3594(2) 0.3549(3) 0.0154(6) Uani d . 1 . .
H H6 0.6290 0.3931 0.4281 0.018 Uiso calc R 1 . .
C C7 0.5000 0.4112(3) 0.2500 0.0159(9) Uani d S 1 . .
H H7 0.5000 0.4810 0.2500 0.019 Uiso calc SR 1 . .

loop_
_atom_site_aniso_label
_atom_site_aniso_U_11
_atom_site_aniso_U_22
_atom_site_aniso_U_33
_atom_site_aniso_U_12
_atom_site_aniso_U_13
_atom_site_aniso_U_23
Cu1 0.0144(3) 0.0059(3) 0.0109(3) 0.000 -0.00649(18) 0.000
O1 0.0151(10) 0.0074(10) 0.0129(10) -0.0014(8) -0.0066(8) 0.0000(8)
O2 0.0173(10) 0.0117(11) 0.0118(10) -0.0026(8) -0.0068(8) -0.0017(8)
N1 0.0095(16) 0.0095(17) 0.0108(17) 0.000 -0.0009(13) 0.000
N2 0.0085(16) 0.0102(17) 0.0100(16) 0.000 -0.0009(13) 0.000
C1 0.0114(14) 0.0106(14) 0.0114(15) -0.0017(11) -0.0007(11) 0.0004(11)
C2 0.0080(13) 0.0125(15) 0.0095(14) -0.0020(11) -0.0011(11) -0.0023(11)
C3 0.0122(14) 0.0131(15) 0.0108(14) -0.0006(11) -0.0019(11) -0.0018(11)
C4 0.014(2) 0.009(2) 0.016(2) 0.000 0.0001(16) 0.000
C5 0.0124(14) 0.0138(15) 0.0110(15) 0.0001(11) -0.0012(11) 0.0007(11)
C6 0.0163(15) 0.0136(15) 0.0163(16) -0.0035(12) 0.0025(12) -0.0042(12)
C7 0.016(2) 0.009(2) 0.023(2) 0.000 0.0055(17) 0.000

loop_
_atom_type_symbol
_atom_type_description
_atom_type_scat_dispersion_real
_atom_type_scat_dispersion_imag
_atom_type_scat_source
C C 0.0033 0.0016 'International Tables Vol C Tables 4.2.6.8 and 6.1.1.4'
H H 0.0000 0.0000 'International Tables Vol C Tables 4.2.6.8 and 6.1.1.4'
N N 0.0061 0.0033 'International Tables Vol C Tables 4.2.6.8 and 6.1.1.4'
O O 0.0106 0.0060 'International Tables Vol C Tables 4.2.6.8 and 6.1.1.4'
Cu Cu 0.3201 1.2651 'International Tables Vol C Tables 4.2.6.8 and 6.1.1.4'

loop_
_geom_angle_atom_site_label_1
_geom_angle_atom_site_label_2
_geom_angle_atom_site_label_3
_geom_angle_site_symmetry_1
_geom_angle_site_symmetry_3
_geom_angle
_geom_angle_publ_flag
N2 Cu1 N1 . . 180.0 ?
N2 Cu1 O1 . . 81.05(5) ?
N1 Cu1 O1 . . 98.95(5) ?
N2 Cu1 O1 . 2_655 81.05(5) ?
N1 Cu1 O1 . 2_655 98.95(5) ?
O1 Cu1 O1 . 2_655 162.10(10) ?
C1 O1 Cu1 . . 114.71(16) ?
C5 N1 C5 2_655 . 118.1(3) ?
C5 N1 Cu1 2_655 . 120.97(16) ?
C5 N1 Cu1 . . 120.96(16) ?
C2 N2 C2 . 2_655 123.4(3) ?
C2 N2 Cu1 . . 118.28(16) ?
C2 N2 Cu1 2_655 . 118.28(16) ?
O2 C1 O1 . . 126.2(2) ?
O2 C1 C2 . . 120.2(2) ?
O1 C1 C2 . . 113.6(2) ?
N2 C2 C3 . . 119.8(3) ?
N2 C2 C1 . . 111.7(2) ?
C3 C2 C1 . . 128.5(2) ?
C2 C3 C4 . . 118.2(3) ?
C2 C3 H3 . . 120.9 ?
C4 C3 H3 . . 120.9 ?
C3 C4 C3 . 2_655 120.6(4) ?
C3 C4 H4 . . 119.7 ?
C3 C4 H4 2_655 . 119.7 ?
N1 C5 C6 . . 122.8(3) ?
N1 C5 H5 . . 118.6 ?
C6 C5 H5 . . 118.6 ?
C5 C6 C7 . . 118.7(3) ?
C5 C6 H6 . . 120.7 ?
C7 C6 H6 . . 120.7 ?
C6 C7 C6 2_655 . 119.0(4) ?
C6 C7 H7 2_655 . 120.5 ?
C6 C7 H7 . . 120.5 ?

loop_
_geom_bond_atom_site_label_1
_geom_bond_atom_site_label_2
_geom_bond_site_symmetry_2
_geom_bond_distance
_geom_bond_publ_flag
Cu1 N2 . 1.896(3) y
Cu1 N1 . 1.944(3) y
Cu1 O1 . 2.0110(18) y
Cu1 O1 2_655 2.0110(18) y
O1 C1 . 1.290(3) ?
O2 C1 . 1.228(3) ?
N1 C5 2_655 1.347(3) ?
N1 C5 . 1.347(3) ?
N2 C2 . 1.332(3) ?
N2 C2 2_655 1.332(3) ?
C1 C2 . 1.527(4) ?
C2 C3 . 1.378(4) ?
C3 C4 . 1.392(3) ?
C3 H3 . 0.9500 ?
C4 C3 2_655 1.392(3) ?
C4 H4 . 0.9500 ?
C5 C6 . 1.378(4) ?
C5 H5 . 0.9500 ?
C6 C7 . 1.390(3) ?
C6 H6 . 0.9500 ?
C7 C6 2_655 1.390(3) ?
C7 H7 . 0.9500 ?

loop_
_geom_hbond_atom_site_label_D
_geom_hbond_atom_site_label_H
_geom_hbond_atom_site_label_A
_geom_hbond_site_symmetry_A
_geom_hbond_distance_DH
_geom_hbond_distance_HA
_geom_hbond_distance_DA
_geom_hbond_angle_DHA
C3 H3 O2 7_545 0.95 2.44 3.187(3) 135
C5 H5 O1 2_655 0.95 2.48 3.070(3) 120
C6 H6 O1 8_556 0.95 2.48 3.394(3) 162

loop_
_geom_torsion_atom_site_label_1
_geom_torsion_atom_site_label_2
_geom_torsion_atom_site_label_3
_geom_torsion_atom_site_label_4
_geom_torsion_site_symmetry_1
_geom_torsion_site_symmetry_2
_geom_torsion_site_symmetry_3
_geom_torsion_site_symmetry_4
_geom_torsion
_geom_torsion_publ_flag
N2 Cu1 O1 C1 . . . . -6.98(18) ?
N1 Cu1 O1 C1 . . . . 173.02(18) ?
O1 Cu1 O1 C1 2_655 . . . -6.98(18) ?
O1 Cu1 N1 C5 . . . 2_655 -6.84(14) ?
O1 Cu1 N1 C5 2_655 . . 2_655 173.16(14) ?
O1 Cu1 N1 C5 . . . . 173.16(14) ?
O1 Cu1 N1 C5 2_655 . . . -6.84(14) ?
O1 Cu1 N2 C2 . . . . 3.29(14) ?
O1 Cu1 N2 C2 2_655 . . . -176.71(14) ?
O1 Cu1 N2 C2 . . . 2_655 -176.71(14) ?
O1 Cu1 N2 C2 2_655 . . 2_655 3.29(14) ?
Cu1 O1 C1 O2 . . . . -170.2(2) ?
Cu1 O1 C1 C2 . . . . 8.8(3) ?
C2 N2 C2 C3 2_655 . . . 0.04(18) ?
Cu1 N2 C2 C3 . . . . -179.96(18) ?
C2 N2 C2 C1 2_655 . . . -179.7(2) ?
Cu1 N2 C2 C1 . . . . 0.3(2) ?
O2 C1 C2 N2 . . . . 172.9(2) ?
O1 C1 C2 N2 . . . . -6.2(3) ?
O2 C1 C2 C3 . . . . -6.8(4) ?
O1 C1 C2 C3 . . . . 174.1(3) ?
N2 C2 C3 C4 . . . . -0.1(4) ?
C1 C2 C3 C4 . . . . 179.6(2) ?
C2 C3 C4 C3 . . . 2_655 0.03(18) ?
C5 N1 C5 C6 2_655 . . . 0.47(19) ?
Cu1 N1 C5 C6 . . . . -179.53(19) ?
N1 C5 C6 C7 . . . . -0.9(4) ?
C5 C6 C7 C6 . . . 2_655 0.44(18) ?
